data_4001401
loop_
_publ_author_name
'Go, Yong Bok'
'Jacobson, Allan J.'

_publ_section_title
;
 Solid Solution Precursors to Gadolinia-Doped Ceria Prepared via a
 Low-Temperature Solution Route
;
_journal_issue 19
_journal_name_full 'Chemistry of Materials'
_journal_page_first 4702
_journal_paper_doi 10.1021/cm071310k
_journal_volume 19
_journal_year 2007
_chemical_formula_sum 'C3 H16 Ce1.8 Gd0.2 O17'
_chemical_formula_weight 607.82
_chemical_name_systematic
;
 ?
;
_space_group_IT_number 56
_symmetry_space_group_name_Hall '-P 2ab 2ac'
_symmetry_space_group_name_H-M 'P c c n'
_atom_sites_solution_hydrogens geom
_atom_sites_solution_primary direct
_atom_sites_solution_secondary difmap
_audit_creation_method SHELXL-97
_cell_angle_alpha 90.00
_cell_angle_beta 90.00
_cell_angle_gamma 90.00
_cell_formula_units_Z 4
_cell_length_a 8.9475(6)
_cell_length_b 9.5099(7)
_cell_length_c 16.9616(12)
_cell_measurement_temperature 293(2)
_cell_volume 1443.26(18)
_computing_structure_refinement 'SHELXL-97 (Sheldrick, 1997)'
_diffrn_ambient_temperature 293(2)
_diffrn_measured_fraction_theta_full 0.980
_diffrn_measured_fraction_theta_max 0.980
_diffrn_measurement_device_type 'SIEMENS SMART/CCD'
_diffrn_measurement_method 'narrow frame'
_diffrn_radiation_monochromator graphite
_diffrn_radiation_source 'fine-focus sealed tube'
_diffrn_radiation_type MoK\a
_diffrn_radiation_wavelength 0.71073
_diffrn_reflns_av_R_equivalents 0.0445
_diffrn_reflns_av_sigmaI/netI 0.0383
_diffrn_reflns_limit_h_max 6
_diffrn_reflns_limit_h_min -11
_diffrn_reflns_limit_k_max 12
_diffrn_reflns_limit_k_min -11
_diffrn_reflns_limit_l_max 21
_diffrn_reflns_limit_l_min -22
_diffrn_reflns_number 8380
_diffrn_reflns_theta_full 28.42
_diffrn_reflns_theta_max 28.42
_diffrn_reflns_theta_min 2.40
_exptl_absorpt_coefficient_mu 6.606
_exptl_absorpt_correction_T_max 'Tmin/Tmax ratio 0.8576'
_exptl_absorpt_correction_T_min 'Tmin/Tmax ratio 0.8576'
_exptl_absorpt_correction_type multi-scan
_exptl_absorpt_process_details SADABS
_exptl_crystal_colour colorless
_exptl_crystal_density_diffrn 2.797
_exptl_crystal_density_method 'not measured'
_exptl_crystal_description 'hexagonal plate'
_exptl_crystal_F_000 1149
_exptl_crystal_size_max 0.15
_exptl_crystal_size_mid 0.15
_exptl_crystal_size_min 0.05
_refine_diff_density_max 0.918
_refine_diff_density_min -0.798
_refine_diff_density_rms 0.131
_refine_ls_extinction_coef 0.00023(4)
_refine_ls_extinction_expression Fc^*^=kFc[1+0.001xFc^2^\l^3^/sin(2\q)]^-1/4^
_refine_ls_extinction_method SHELXL
_refine_ls_goodness_of_fit_ref 0.893
_refine_ls_hydrogen_treatment mixed
_refine_ls_matrix_type full
_refine_ls_number_parameters 129
_refine_ls_number_reflns 1784
_refine_ls_number_restraints 13
_refine_ls_restrained_S_all 0.891
_refine_ls_R_factor_all 0.0404
_refine_ls_R_factor_gt 0.0197
_refine_ls_shift/su_max 0.011
_refine_ls_shift/su_mean 0.001
_refine_ls_structure_factor_coef Fsqd
_refine_ls_weighting_details 'calc w=1/[\s^2^(Fo^2^)+(0.0085P)^2^+0.0000P] where P=(Fo^2^+2Fc^2^)/3'
_refine_ls_weighting_scheme calc
_refine_ls_wR_factor_gt 0.0353
_refine_ls_wR_factor_ref 0.0388
_reflns_number_gt 1093
_reflns_number_total 1784
_reflns_threshold_expression >2sigma(I)
_cod_data_source_file cm071310ksi20070514_012835.cif
_cod_data_source_block 3
_cod_original_sg_symbol_H-M 'P ccn'
_cod_original_formula_sum 'C3 H16 Ce1.80 Gd0.20 O17'
_cod_database_code 4001401

loop_
_symmetry_equiv_pos_as_xyz
'x, y, z'
'-x+1/2, -y+1/2, z'
'x+1/2, -y, -z+1/2'
'-x, y+1/2, -z+1/2'
'-x, -y, -z'
'x-1/2, y-1/2, -z'
'-x-1/2, y, z-1/2'
'x, -y-1/2, z-1/2'

loop_
_atom_site_label
_atom_site_type_symbol
_atom_site_fract_x
_atom_site_fract_y
_atom_site_fract_z
_atom_site_U_iso_or_equiv
_atom_site_adp_type
_atom_site_occupancy
_atom_site_symmetry_multiplicity
_atom_site_calc_flag
_atom_site_refinement_flags
C1 C 0.4591(4) 0.5028(4) 0.2169(2) 0.0133(8) Uani 1 1 d .
C2 C 0.2500 0.2500 0.3939(3) 0.0222(11) Uani 1 2 d S
Ce1 Ce 0.2500 0.2500 0.219041(15) 0.01249(9) Uani 0.930(5) 2 d SP
Gd1 Gd 0.2500 0.2500 0.219041(15) 0.01249(9) Uani 0.070(5) 2 d SP
Ce2 Ce 0.7500 0.2500 0.249674(15) 0.01328(9) Uani 0.871(5) 2 d SP
Gd2 Gd 0.7500 0.2500 0.249674(15) 0.01328(9) Uani 0.129(5) 2 d SP
O1 O 0.5233(3) 0.3843(3) 0.20864(15) 0.0196(6) Uani 1 1 d .
O2 O 0.0223(3) 0.3839(3) 0.26186(15) 0.0195(6) Uani 1 1 d .
O3 O 0.1848(3) -0.0072(3) 0.20540(15) 0.0179(6) Uani 1 1 d .
O4 O 0.1779(3) 0.1572(3) 0.35315(15) 0.0179(6) Uani 1 1 d .
O5 O 0.2500 0.2500 0.4667(2) 0.0712(18) Uani 1 2 d S
O6 O 0.6139(3) 0.3239(3) 0.37874(16) 0.0260(7) Uani 1 1 d D
O7 O 0.1230(3) 0.3531(4) 0.09411(17) 0.0345(8) Uani 1 1 d D
O8 O 0.6836(3) 0.1172(3) 0.12045(16) 0.0234(7) Uani 1 1 d D
O9 O 0.8857(5) 0.1103(5) 0.9960(3) 0.0756(14) Uani 1 1 d D
H1 H 0.606(6) 0.266(5) 0.416(3) 0.113 Uiso 1 1 d D
H2 H 0.527(3) 0.350(6) 0.365(3) 0.113 Uiso 1 1 d D
H3 H 0.160(5) 0.319(6) 0.051(2) 0.113 Uiso 1 1 d D
H4 H 0.031(2) 0.349(7) 0.094(3) 0.113 Uiso 1 1 d D
H5 H 0.679(7) 0.031(3) 0.135(3) 0.113 Uiso 1 1 d D
H6 H 0.738(6) 0.123(5) 0.080(2) 0.113 Uiso 1 1 d D
H7 H 0.974(3) 0.101(7) 1.010(4) 0.113 Uiso 1 1 d D
H8 H 0.858(7) 0.052(6) 0.962(3) 0.113 Uiso 1 1 d D

loop_
_atom_site_aniso_label
_atom_site_aniso_U_11
_atom_site_aniso_U_22
_atom_site_aniso_U_33
_atom_site_aniso_U_23
_atom_site_aniso_U_13
_atom_site_aniso_U_12
C1 0.0162(19) 0.0124(19) 0.011(2) 0.0024(14) 0.0006(15) -0.0012(16)
C2 0.015(3) 0.027(3) 0.025(3) 0.000 0.000 0.000(4)
Ce1 0.01155(15) 0.01033(14) 0.01560(17) 0.000 0.000 0.00093(17)
Gd1 0.01155(15) 0.01033(14) 0.01560(17) 0.000 0.000 0.00093(17)
Ce2 0.01157(15) 0.01092(14) 0.01736(18) 0.000 0.000 0.00134(18)
Gd2 0.01157(15) 0.01092(14) 0.01736(18) 0.000 0.000 0.00134(18)
O1 0.0183(16) 0.0123(14) 0.0284(18) -0.0003(12) -0.0022(12) 0.0040(12)
O2 0.0160(16) 0.0151(15) 0.0274(18) -0.0041(12) 0.0023(12) 0.0030(12)
O3 0.0103(12) 0.0142(14) 0.0291(18) -0.0009(11) 0.0030(12) 0.0003(11)
O4 0.0153(14) 0.0170(14) 0.0215(16) 0.0010(12) -0.0008(11) -0.0034(12)
O5 0.092(4) 0.107(4) 0.016(2) 0.000 0.000 -0.074(4)
O6 0.0165(16) 0.0377(19) 0.0238(18) 0.0030(13) 0.0010(13) 0.0016(14)
O7 0.0242(18) 0.053(2) 0.0266(19) -0.0008(16) -0.0021(14) 0.0132(17)
O8 0.0262(17) 0.0198(15) 0.0241(18) 0.0013(12) -0.0010(13) -0.0017(13)
O9 0.076(3) 0.090(4) 0.061(3) 0.023(2) 0.025(2) 0.025(3)

loop_
_atom_type_symbol
_atom_type_description
_atom_type_scat_dispersion_real
_atom_type_scat_dispersion_imag
_atom_type_scat_source
C C 0.0033 0.0016 'International Tables Vol C Tables 4.2.6.8 and 6.1.1.4'
O O 0.0106 0.0060 'International Tables Vol C Tables 4.2.6.8 and 6.1.1.4'
Ce Ce -0.2486 2.6331 'International Tables Vol C Tables 4.2.6.8 and 6.1.1.4'
H H 0.0000 0.0000 'International Tables Vol C Tables 4.2.6.8 and 6.1.1.4'
Gd Gd -0.1653 3.9035 'International Tables Vol C Tables 4.2.6.8 and 6.1.1.4'

loop_
_geom_angle_atom_site_label_1
_geom_angle_atom_site_label_2
_geom_angle_atom_site_label_3
_geom_angle
_geom_angle_site_symmetry_1
_geom_angle_site_symmetry_3
O2 C1 O1 125.6(3) 3_565 .
O2 C1 O3 117.1(3) 3_565 2
O1 C1 O3 117.2(3) . 2
O2 C1 Ce1 160.1(3) 3_565 .
O1 C1 Ce1 65.12(19) . .
O3 C1 Ce1 54.57(17) 2 .
O2 C1 Ce2 64.3(2) 3_565 3_465
O1 C1 Ce2 167.8(3) . 3_465
O3 C1 Ce2 53.01(17) 2 3_465
Ce1 C1 Ce2 103.22(11) . 3_465
O2 C1 Gd2 64.3(2) 3_565 3_465
O1 C1 Gd2 167.8(3) . 3_465
O3 C1 Gd2 53.01(17) 2 3_465
Ce1 C1 Gd2 103.22(11) . 3_465
Ce2 C1 Gd2 0.000(9) 3_465 3_465
O5 C2 O4 122.3(2) . .
O5 C2 O4 122.3(2) . 2
O4 C2 O4 115.4(5) . 2
O5 C2 Ce1 180.0 . .
O4 C2 Ce1 57.7(2) . .
O4 C2 Ce1 57.7(2) 2 .
O2 Ce1 O2 146.37(12) 2 .
O2 Ce1 O4 73.09(8) 2 2
O2 Ce1 O4 76.67(8) . 2
O2 Ce1 O4 76.67(8) 2 .
O2 Ce1 O4 73.09(8) . .
O4 Ce1 O4 51.32(11) 2 .
O2 Ce1 O3 73.90(8) 2 .
O2 Ce1 O3 109.29(8) . .
O4 Ce1 O3 118.70(8) 2 .
O4 Ce1 O3 71.64(8) . .
O2 Ce1 O3 109.29(8) 2 2
O2 Ce1 O3 73.90(8) . 2
O4 Ce1 O3 71.64(8) 2 2
O4 Ce1 O3 118.70(8) . 2
O3 Ce1 O3 169.48(12) . 2
O2 Ce1 O7 141.52(9) 2 .
O2 Ce1 O7 71.90(9) . .
O4 Ce1 O7 135.69(9) 2 .
O4 Ce1 O7 139.09(9) . .
O3 Ce1 O7 100.93(9) . .
O3 Ce1 O7 70.17(9) 2 .
O2 Ce1 O7 71.90(9) 2 2
O2 Ce1 O7 141.52(9) . 2
O4 Ce1 O7 139.09(9) 2 2
O4 Ce1 O7 135.69(9) . 2
O3 Ce1 O7 70.17(9) . 2
O3 Ce1 O7 100.93(9) 2 2
O7 Ce1 O7 70.61(13) . 2
O2 Ce1 O1 62.28(8) 2 .
O2 Ce1 O1 120.14(8) . .
O4 Ce1 O1 70.73(8) 2 .
O4 Ce1 O1 116.43(8) . .
O3 Ce1 O1 130.25(7) . .
O3 Ce1 O1 48.87(7) 2 .
O7 Ce1 O1 99.24(9) . .
O7 Ce1 O1 74.65(9) 2 .
O2 Ce1 O1 120.14(8) 2 2
O2 Ce1 O1 62.28(8) . 2
O4 Ce1 O1 116.43(8) 2 2
O4 Ce1 O1 70.73(8) . 2
O3 Ce1 O1 48.87(7) . 2
O3 Ce1 O1 130.25(7) 2 2
O7 Ce1 O1 74.65(9) . 2
O7 Ce1 O1 99.24(9) 2 2
O1 Ce1 O1 172.68(11) . 2
O2 Ce1 C2 73.18(6) 2 .
O2 Ce1 C2 73.18(6) . .
O4 Ce1 C2 25.66(6) 2 .
O4 Ce1 C2 25.66(6) . .
O3 Ce1 C2 95.26(6) . .
O3 Ce1 C2 95.26(6) 2 .
O7 Ce1 C2 144.69(6) . .
O7 Ce1 C2 144.69(6) 2 .
O1 Ce1 C2 93.66(5) . .
O1 Ce1 C2 93.66(5) 2 .
O2 Ce1 C1 95.84(9) 2 2
O2 Ce1 C1 84.56(9) . 2
O4 Ce1 C1 116.33(9) 2 2
O4 Ce1 C1 65.03(9) . 2
O3 Ce1 C1 24.86(8) . 2
O3 Ce1 C1 154.84(8) 2 2
O7 Ce1 C1 91.11(10) . 2
O7 Ce1 C1 87.78(10) 2 2
O1 Ce1 C1 155.11(8) . 2
O1 Ce1 C1 24.68(8) 2 2
C2 Ce1 C1 90.68(7) . 2
O1 Ce2 O1 147.62(12) . 2_655
O1 Ce2 O3 78.60(8) . 4_655
O1 Ce2 O3 111.57(8) 2_655 4_655
O1 Ce2 O3 111.57(8) . 3
O1 Ce2 O3 78.60(8) 2_655 3
O3 Ce2 O3 144.51(12) 4_655 3
O1 Ce2 O8 80.07(8) . .
O1 Ce2 O8 72.67(9) 2_655 .
O3 Ce2 O8 139.39(8) 4_655 .
O3 Ce2 O8 75.82(8) 3 .
O1 Ce2 O8 72.67(9) . 2_655
O1 Ce2 O8 80.07(8) 2_655 2_655
O3 Ce2 O8 75.82(8) 4_655 2_655
O3 Ce2 O8 139.39(8) 3 2_655
O8 Ce2 O8 64.96(12) . 2_655
O1 Ce2 O6 138.86(9) . 2_655
O1 Ce2 O6 73.51(9) 2_655 2_655
O3 Ce2 O6 83.32(9) 4_655 2_655
O3 Ce2 O6 66.63(8) 3 2_655
O8 Ce2 O6 133.28(9) . 2_655
O8 Ce2 O6 137.23(9) 2_655 2_655
O1 Ce2 O6 73.51(9) . .
O1 Ce2 O6 138.86(9) 2_655 .
O3 Ce2 O6 66.63(8) 4_655 .
O3 Ce2 O6 83.32(9) 3 .
O8 Ce2 O6 137.23(9) . .
O8 Ce2 O6 133.28(9) 2_655 .
O6 Ce2 O6 65.40(12) 2_655 .
O1 Ce2 O2 120.18(8) . 1_655
O1 Ce2 O2 62.55(8) 2_655 1_655
O3 Ce2 O2 49.03(8) 4_655 1_655
O3 Ce2 O2 127.59(8) 3 1_655
O8 Ce2 O2 119.33(8) . 1_655
O8 Ce2 O2 68.70(8) 2_655 1_655
O6 Ce2 O2 69.40(8) 2_655 1_655
O6 Ce2 O2 103.04(8) . 1_655
O1 Ce2 O2 62.55(8) . 2
O1 Ce2 O2 120.18(8) 2_655 2
O3 Ce2 O2 127.59(8) 4_655 2
O3 Ce2 O2 49.03(8) 3 2
O8 Ce2 O2 68.70(8) . 2
O8 Ce2 O2 119.33(8) 2_655 2
O6 Ce2 O2 103.04(8) 2_655 2
O6 Ce2 O2 69.40(8) . 2
O2 Ce2 O2 171.40(11) 1_655 2
O1 Ce2 C1 98.96(9) . 3_565
O1 Ce2 C1 87.00(9) 2_655 3_565
O3 Ce2 C1 24.59(8) 4_655 3_565
O3 Ce2 C1 142.78(8) 3 3_565
O8 Ce2 C1 132.06(9) . 3_565
O8 Ce2 C1 69.07(9) 2_655 3_565
O6 Ce2 C1 76.43(9) 2_655 3_565
O6 Ce2 C1 85.57(9) . 3_565
O2 Ce2 C1 24.51(8) 1_655 3_565
O2 Ce2 C1 151.90(9) 2 3_565
O1 Ce2 C1 87.00(9) . 4_645
O1 Ce2 C1 98.96(9) 2_655 4_645
O3 Ce2 C1 142.78(8) 4_655 4_645
O3 Ce2 C1 24.59(8) 3 4_645
O8 Ce2 C1 69.07(9) . 4_645
O8 Ce2 C1 132.06(9) 2_655 4_645
O6 Ce2 C1 85.57(9) 2_655 4_645
O6 Ce2 C1 76.43(9) . 4_645
O2 Ce2 C1 151.90(9) 1_655 4_645
O2 Ce2 C1 24.51(8) 2 4_645
C1 Ce2 C1 158.64(14) 3_565 4_645
C1 O1 Ce2 142.1(2) . .
C1 O1 Ce1 90.2(2) . .
Ce2 O1 Ce1 117.70(9) . .
C1 O2 Ce1 151.0(2) 3_465 .
C1 O2 Gd2 91.2(2) 3_465 1_455
Ce1 O2 Gd2 117.47(10) . 1_455
C1 O2 Ce2 91.2(2) 3_465 1_455
Ce1 O2 Ce2 117.47(10) . 1_455
Gd2 O2 Ce2 0.0 1_455 1_455
C1 O3 Gd2 102.4(2) 2 3_455
C1 O3 Ce2 102.4(2) 2 3_455
Gd2 O3 Ce2 0.000(11) 3_455 3_455
C1 O3 Ce1 100.6(2) 2 .
Gd2 O3 Ce1 144.34(11) 3_455 .
Ce2 O3 Ce1 144.34(11) 3_455 .
C2 O4 Ce1 96.7(2) . .

loop_
_geom_bond_atom_site_label_1
_geom_bond_atom_site_label_2
_geom_bond_distance
_geom_bond_site_symmetry_2
C1 O2 1.269(4) 3_565
C1 O1 1.272(4) .
C1 O3 1.303(4) 2
C1 Ce1 3.047(4) .
C1 Ce2 3.058(4) 3_465
C1 Gd2 3.058(4) 3_465
C2 O5 1.235(6) .
C2 O4 1.293(4) .
C2 O4 1.293(4) 2
C2 Ce1 2.966(5) .
Ce1 O2 2.510(2) 2
Ce1 O2 2.510(2) .
Ce1 O4 2.524(2) 2
Ce1 O4 2.524(2) .
Ce1 O3 2.525(2) .
Ce1 O3 2.525(2) 2
Ce1 O7 2.597(3) .
Ce1 O7 2.597(3) 2
Ce1 O1 2.764(3) .
Ce1 O1 2.764(3) 2
Ce1 C1 3.047(4) 2
Ce2 O1 2.496(2) .
Ce2 O1 2.496(2) 2_655
Ce2 O3 2.501(2) 4_655
Ce2 O3 2.501(2) 3
Ce2 O8 2.598(3) .
Ce2 O8 2.598(3) 2_655
Ce2 O6 2.602(3) 2_655
Ce2 O6 2.602(3) .
Ce2 O2 2.757(3) 1_655
Ce2 O2 2.757(3) 2
Ce2 C1 3.058(4) 3_565
Ce2 C1 3.058(4) 4_645
O2 C1 1.269(4) 3_465
O2 Gd2 2.757(3) 1_455
O2 Ce2 2.757(3) 1_455
O3 C1 1.303(4) 2
O3 Gd2 2.501(2) 3_455
O3 Ce2 2.501(2) 3_455
